data_4343086
loop_
_publ_author_name
'Nguyen, Hung Huy'
'Pham, Chien Thang'
'Abram, Ulrich'

_publ_section_title
;
 Rhenium and Technetium Complexes with Pentadentate
 Thiocarbamoylbenzamidines: Steps toward Bioconjugation.
;
_journal_issue 12
_journal_name_full 'Inorganic chemistry'
_journal_page_first 5949
_journal_page_last 5959
_journal_paper_doi 10.1021/acs.inorgchem.5b00769
_journal_volume 54
_journal_year 2015
_chemical_formula_moiety 'C23 H25 N4 O5 S Tc'
_chemical_formula_sum 'C23 H25 N4 O5 S Tc'
_chemical_formula_weight 567.53
_chemical_name_common '[TcL10]'
_space_group_IT_number 15
_symmetry_cell_setting monoclinic
_symmetry_space_group_name_Hall '-C 2yc'
_symmetry_space_group_name_H-M 'C 1 2/c 1'
_atom_sites_solution_hydrogens geom
_atom_sites_solution_primary direct
_atom_sites_solution_secondary difmap
_audit_creation_method SHELXL-97
_cell_angle_alpha 90.00
_cell_angle_beta 100.286(10)
_cell_angle_gamma 90.00
_cell_formula_units_Z 8
_cell_length_a 32.213(2)
_cell_length_b 7.1873(10)
_cell_length_c 20.453(2)
_cell_measurement_reflns_used 10842
_cell_measurement_temperature 200(2)
_cell_measurement_theta_max 29.46
_cell_measurement_theta_min 2.57
_cell_volume 4659.3(9)
_computing_cell_refinement 'STOE X-AREA'
_computing_data_collection 'STOE X-AREA'
_computing_data_reduction 'STOE X-RED'
_computing_molecular_graphics ORTEP3
_computing_publication_material 'SHELXL-97 (Sheldrick, 1997)'
_computing_structure_refinement 'SHELXL-97 (Sheldrick, 1997)'
_computing_structure_solution 'SHELXS-97 (Sheldrick, 1997)'
_diffrn_ambient_temperature 200(2)
_diffrn_detector_area_resol_mean 6.67
_diffrn_measured_fraction_theta_full 0.993
_diffrn_measured_fraction_theta_max 0.993
_diffrn_measurement_device_type 'STOE IPDS 2T'
_diffrn_measurement_method 'rotation method'
_diffrn_radiation_monochromator graphite
_diffrn_radiation_source 'fine-focus sealed tube'
_diffrn_radiation_type MoK\a
_diffrn_radiation_wavelength 0.71073
_diffrn_reflns_av_R_equivalents 0.1119
_diffrn_reflns_av_sigmaI/netI 0.1213
_diffrn_reflns_limit_h_max 44
_diffrn_reflns_limit_h_min -44
_diffrn_reflns_limit_k_max 9
_diffrn_reflns_limit_k_min -9
_diffrn_reflns_limit_l_max 25
_diffrn_reflns_limit_l_min -28
_diffrn_reflns_number 20479
_diffrn_reflns_theta_full 29.22
_diffrn_reflns_theta_max 29.22
_diffrn_reflns_theta_min 2.02
_diffrn_standards_decay_% 0.5
_exptl_absorpt_coefficient_mu 0.751
_exptl_absorpt_correction_type none
_exptl_crystal_colour green
_exptl_crystal_density_diffrn 1.618
_exptl_crystal_density_method 'not measured'
_exptl_crystal_description plate
_exptl_crystal_F_000 2320
_exptl_crystal_size_max 0.20
_exptl_crystal_size_mid 0.15
_exptl_crystal_size_min 0.03
_refine_diff_density_max 2.561
_refine_diff_density_min -1.025
_refine_diff_density_rms 0.149
_refine_ls_extinction_coef 0.00176(19)
_refine_ls_extinction_expression Fc^*^=kFc[1+0.001xFc^2^\l^3^/sin(2\q)]^-1/4^
_refine_ls_extinction_method SHELXL
_refine_ls_goodness_of_fit_ref 0.907
_refine_ls_hydrogen_treatment constr
_refine_ls_matrix_type full
_refine_ls_number_parameters 326
_refine_ls_number_reflns 6270
_refine_ls_number_restraints 0
_refine_ls_restrained_S_all 0.907
_refine_ls_R_factor_all 0.0963
_refine_ls_R_factor_gt 0.0505
_refine_ls_shift/su_max 0.001
_refine_ls_shift/su_mean 0.000
_refine_ls_structure_factor_coef Fsqd
_refine_ls_weighting_details 'calc w=1/[\s^2^(Fo^2^)+(0.0720P)^2^+0.0000P] where P=(Fo^2^+2Fc^2^)/3'
_refine_ls_weighting_scheme calc
_refine_ls_wR_factor_gt 0.1109
_refine_ls_wR_factor_ref 0.1355
_reflns_number_gt 3818
_reflns_number_total 6270
_reflns_threshold_expression >2sigma(I)
_cod_data_source_file ic5b00769_si_001.cif
_cod_data_source_block TcOpenta
_cod_depositor_comments 'Adding full bibliography for 4343085--4343087.cif.'
_cod_original_cell_volume 4659.2(8)
_cod_original_sg_symbol_H-M C2/c
_cod_database_code 4343086

loop_
_symmetry_equiv_pos_as_xyz
'x, y, z'
'-x, y, -z+1/2'
'x+1/2, y+1/2, z'
'-x+1/2, y+1/2, -z+1/2'
'-x, -y, -z'
'x, -y, z-1/2'
'-x+1/2, -y+1/2, -z'
'x+1/2, -y+1/2, z-1/2'

loop_
_atom_site_label
_atom_site_type_symbol
_atom_site_fract_x
_atom_site_fract_y
_atom_site_fract_z
_atom_site_U_iso_or_equiv
_atom_site_adp_type
_atom_site_occupancy
_atom_site_symmetry_multiplicity
_atom_site_calc_flag
_atom_site_refinement_flags
_atom_site_disorder_assembly
_atom_site_disorder_group
Tc Tc 0.634389(11) 0.87793(5) 0.593636(18) 0.02611(13) Uani 1 1 d . . .
O10 O 0.66295(10) 0.8033(4) 0.66433(16) 0.0341(7) Uani 1 1 d . . .
S1 S 0.56936(4) 0.74401(17) 0.59053(7) 0.0373(3) Uani 1 1 d . . .
C2 C 0.53938(15) 0.9008(7) 0.6278(3) 0.0396(11) Uani 1 1 d . A .
N3 N 0.55495(11) 1.0320(6) 0.67211(19) 0.0335(9) Uani 1 1 d . . .
C4 C 0.58998(12) 1.1280(7) 0.6730(2) 0.0290(9) Uani 1 1 d . . .
N5 N 0.61616(10) 1.1189(5) 0.62840(18) 0.0270(7) Uani 1 1 d . . .
C31 C 0.60093(15) 1.2572(7) 0.7302(2) 0.0362(11) Uani 1 1 d . . .
C32 C 0.63317(17) 1.2064(9) 0.7818(3) 0.0480(14) Uani 1 1 d . . .
H32 H 0.6466 1.0924 0.7803 0.058 Uiso 1 1 calc R . .
C34 C 0.6274(2) 1.4888(12) 0.8376(4) 0.073(2) Uani 1 1 d . . .
H34 H 0.6366 1.5667 0.8736 0.088 Uiso 1 1 calc R . .
C35 C 0.5958(3) 1.5454(9) 0.7883(5) 0.080(2) Uani 1 1 d . . .
H35 H 0.5838 1.6626 0.7902 0.096 Uiso 1 1 calc R . .
C33 C 0.6452(2) 1.3221(12) 0.8347(3) 0.070(2) Uani 1 1 d . . .
H33 H 0.6663 1.2842 0.8693 0.084 Uiso 1 1 calc R . .
C36 C 0.5810(2) 1.4251(8) 0.7336(3) 0.0609(17) Uani 1 1 d . . .
H36 H 0.5584 1.4595 0.7010 0.073 Uiso 1 1 calc R . .
N6 N 0.49777(13) 0.8813(8) 0.6165(3) 0.0649(16) Uani 1 1 d . . .
C41 C 0.47031(16) 1.0022(10) 0.6484(3) 0.0570(17) Uani 1 1 d . A .
H41A H 0.4827 1.0167 0.6950 0.068 Uiso 1 1 calc R . .
H41B H 0.4431 0.9422 0.6461 0.068 Uiso 1 1 calc R . .
C42 C 0.4638(2) 1.1889(11) 0.6174(3) 0.0654(19) Uani 1 1 d . . .
H42A H 0.4458 1.2613 0.6403 0.098 Uiso 1 1 calc R A .
H42B H 0.4509 1.1760 0.5716 0.098 Uiso 1 1 calc R . .
H42C H 0.4905 1.2504 0.6203 0.098 Uiso 1 1 calc R . .
C43A C 0.4789(3) 0.7057(18) 0.5844(6) 0.037(2) Uani 0.50 1 d P A 1
H43A H 0.4545 0.6699 0.6032 0.044 Uiso 0.50 1 calc PR A 1
H43B H 0.4994 0.6055 0.5920 0.044 Uiso 0.50 1 calc PR A 1
C44A C 0.4657(4) 0.7419(18) 0.5086(6) 0.052(4) Uani 0.50 1 d P A 1
H44A H 0.4534 0.6310 0.4872 0.077 Uiso 0.50 1 calc PR A 1
H44B H 0.4900 0.7763 0.4904 0.077 Uiso 0.50 1 calc PR A 1
H44C H 0.4454 0.8409 0.5015 0.077 Uiso 0.50 1 calc PR A 1
C43B C 0.4754(4) 0.801(2) 0.5444(10) 0.063(4) Uani 0.50 1 d P A 2
H43C H 0.4512 0.8754 0.5247 0.075 Uiso 0.50 1 calc PR A 2
H43D H 0.4951 0.7918 0.5138 0.075 Uiso 0.50 1 calc PR A 2
C44B C 0.4636(6) 0.627(3) 0.5654(11) 0.096(6) Uani 0.50 1 d P A 2
H44D H 0.4494 0.5576 0.5277 0.143 Uiso 0.50 1 calc PR A 2
H44E H 0.4450 0.6424 0.5968 0.143 Uiso 0.50 1 calc PR A 2
H44F H 0.4883 0.5599 0.5860 0.143 Uiso 0.50 1 calc PR A 2
C7 C 0.64280(12) 1.2831(6) 0.6186(2) 0.0258(9) Uani 1 1 d . . .
H7A H 0.6330 1.3890 0.6410 0.031 Uiso 1 1 calc R . .
H7B H 0.6383 1.3118 0.5715 0.031 Uiso 1 1 calc R . .
C51 C 0.68993(12) 1.2613(6) 0.6432(2) 0.0235(8) Uani 1 1 d . . .
C52 C 0.71005(13) 1.3900(6) 0.6897(2) 0.0311(9) Uani 1 1 d . . .
H52 H 0.6940 1.4757 0.7083 0.037 Uiso 1 1 calc R . .
C53 C 0.75382(14) 1.3919(7) 0.7083(2) 0.0357(10) Uani 1 1 d . . .
H53 H 0.7667 1.4794 0.7388 0.043 Uiso 1 1 calc R . .
C54 C 0.77761(14) 1.2661(7) 0.6821(2) 0.0339(10) Uani 1 1 d . . .
H54 H 0.8068 1.2687 0.6944 0.041 Uiso 1 1 calc R . .
C55 C 0.75865(13) 1.1326(7) 0.6367(2) 0.0307(9) Uani 1 1 d . . .
H55 H 0.7750 1.0463 0.6188 0.037 Uiso 1 1 calc R . .
C56 C 0.71473(12) 1.1310(6) 0.6188(2) 0.0257(8) Uani 1 1 d . . .
N9 N 0.69456(10) 0.9953(5) 0.56882(17) 0.0246(7) Uani 1 1 d . . .
C61 C 0.71865(14) 0.8177(6) 0.5687(3) 0.0330(10) Uani 1 1 d . . .
H61A H 0.7297 0.7813 0.6141 0.040 Uiso 1 1 calc R . .
H61B H 0.7424 0.8374 0.5463 0.040 Uiso 1 1 calc R . .
C62 C 0.69085(15) 0.6593(6) 0.5336(2) 0.0335(10) Uani 1 1 d . . .
O63 O 0.70750(12) 0.5373(5) 0.5057(2) 0.0459(9) Uani 1 1 d . . .
O64 O 0.65169(10) 0.6594(4) 0.53890(19) 0.0392(8) Uani 1 1 d . . .
C65 C 0.68781(14) 1.0822(6) 0.5009(2) 0.0309(10) Uani 1 1 d . . .
H65A H 0.7069 1.0261 0.4749 0.037 Uiso 1 1 calc R . .
H65B H 0.6942 1.2141 0.5050 0.037 Uiso 1 1 calc R . .
C66 C 0.64267(15) 1.0559(6) 0.4652(2) 0.0328(10) Uani 1 1 d . . .
O67 O 0.63302(11) 1.0990(6) 0.40680(17) 0.0489(10) Uani 1 1 d . . .
O68 O 0.61718(9) 0.9924(5) 0.50204(15) 0.0324(7) Uani 1 1 d . . .

loop_
_atom_site_aniso_label
_atom_site_aniso_U_11
_atom_site_aniso_U_22
_atom_site_aniso_U_33
_atom_site_aniso_U_23
_atom_site_aniso_U_13
_atom_site_aniso_U_12
Tc 0.02689(18) 0.02044(17) 0.02888(19) 0.00025(17) -0.00074(12) -0.00088(16)
O10 0.0383(17) 0.0313(16) 0.0315(17) 0.0040(14) 0.0033(13) 0.0059(14)
S1 0.0327(6) 0.0310(6) 0.0476(7) -0.0062(5) 0.0059(5) -0.0075(5)
C2 0.032(2) 0.045(3) 0.041(3) -0.007(2) 0.006(2) -0.005(2)
N3 0.0293(18) 0.041(2) 0.030(2) -0.0032(17) 0.0056(15) -0.0056(17)
C4 0.0275(19) 0.031(2) 0.028(2) 0.001(2) 0.0025(16) 0.0016(19)
N5 0.0255(15) 0.0215(15) 0.0325(18) -0.0025(17) 0.0006(14) -0.0002(15)
C31 0.039(2) 0.035(2) 0.036(3) -0.006(2) 0.011(2) -0.009(2)
C32 0.043(3) 0.063(4) 0.036(3) -0.014(3) 0.002(2) -0.009(3)
C34 0.089(5) 0.079(5) 0.060(4) -0.030(4) 0.032(4) -0.047(5)
C35 0.125(7) 0.035(3) 0.096(6) -0.015(4) 0.067(6) -0.006(4)
C33 0.061(4) 0.101(6) 0.049(4) -0.028(4) 0.011(3) -0.038(4)
C36 0.089(5) 0.042(3) 0.056(4) -0.006(3) 0.027(3) 0.007(3)
N6 0.031(2) 0.080(4) 0.083(4) -0.045(3) 0.007(2) -0.016(2)
C41 0.031(2) 0.084(5) 0.057(4) -0.024(4) 0.011(2) -0.002(3)
C42 0.047(3) 0.095(5) 0.055(4) -0.020(4) 0.013(3) 0.003(3)
C43A 0.034(5) 0.036(6) 0.041(6) -0.018(5) 0.006(4) -0.028(4)
C44A 0.035(6) 0.050(7) 0.058(8) -0.028(6) -0.023(6) 0.012(5)
C43B 0.027(6) 0.071(9) 0.092(12) -0.007(10) 0.015(7) -0.003(6)
C44B 0.098(13) 0.091(13) 0.110(16) -0.050(13) 0.050(12) -0.001(11)
C7 0.0255(19) 0.023(2) 0.030(2) -0.0004(17) 0.0076(17) -0.0003(16)
C51 0.0260(19) 0.0199(18) 0.025(2) -0.0042(16) 0.0064(16) 0.0002(15)
C52 0.031(2) 0.025(2) 0.037(2) -0.006(2) 0.0037(17) -0.0017(18)
C53 0.036(2) 0.031(2) 0.038(2) -0.008(2) -0.0001(19) -0.005(2)
C54 0.028(2) 0.039(3) 0.033(2) -0.004(2) -0.0005(18) -0.0039(19)
C55 0.0263(19) 0.029(2) 0.035(2) -0.002(2) 0.0024(17) -0.0006(19)
C56 0.0252(18) 0.0236(18) 0.027(2) -0.0003(18) 0.0014(15) -0.0002(17)
N9 0.0265(16) 0.0215(16) 0.0245(17) -0.0039(14) 0.0011(13) 0.0038(14)
C61 0.033(2) 0.027(2) 0.039(3) -0.0046(19) 0.007(2) 0.0034(18)
C62 0.045(3) 0.021(2) 0.037(3) -0.0002(18) 0.015(2) 0.0035(18)
O63 0.052(2) 0.0312(18) 0.060(2) -0.0133(18) 0.0238(18) -0.0026(16)
O64 0.0338(16) 0.0251(17) 0.056(2) -0.0001(15) 0.0003(15) -0.0038(13)
C65 0.036(2) 0.027(2) 0.029(2) -0.0010(17) 0.0037(18) -0.0004(17)
C66 0.038(2) 0.030(2) 0.028(2) -0.0010(18) -0.0021(19) 0.0003(19)
O67 0.047(2) 0.064(3) 0.0317(18) 0.0100(18) -0.0045(15) -0.0123(19)
O68 0.0309(15) 0.0334(16) 0.0293(16) 0.0023(14) -0.0042(13) -0.0003(14)

loop_
_atom_type_symbol
_atom_type_description
_atom_type_scat_dispersion_real
_atom_type_scat_dispersion_imag
_atom_type_scat_source
C C 0.0033 0.0016 'International Tables Vol C Tables 4.2.6.8 and 6.1.1.4'
H H 0.0000 0.0000 'International Tables Vol C Tables 4.2.6.8 and 6.1.1.4'
N N 0.0061 0.0033 'International Tables Vol C Tables 4.2.6.8 and 6.1.1.4'
O O 0.0106 0.0060 'International Tables Vol C Tables 4.2.6.8 and 6.1.1.4'
S S 0.1246 0.1234 'International Tables Vol C Tables 4.2.6.8 and 6.1.1.4'
Tc Tc -1.4390 0.7593 'International Tables Vol C Tables 4.2.6.8 and 6.1.1.4'

loop_
_geom_angle_atom_site_label_1
_geom_angle_atom_site_label_2
_geom_angle_atom_site_label_3
_geom_angle
O10 Tc N5 97.04(15)
O10 Tc O68 162.39(15)
N5 Tc O68 85.87(14)
O10 Tc O64 93.74(15)
N5 Tc O64 167.83(14)
O68 Tc O64 82.15(14)
O10 Tc N9 87.24(15)
N5 Tc N9 94.31(13)
O68 Tc N9 75.21(12)
O64 Tc N9 80.56(13)
O10 Tc S1 104.47(13)
N5 Tc S1 92.78(10)
O68 Tc S1 92.69(9)
O64 Tc S1 89.97(10)
N9 Tc S1 165.46(9)
C2 S1 Tc 106.88(17)
N6 C2 N3 115.9(5)
N6 C2 S1 118.4(4)
N3 C2 S1 125.4(4)
C4 N3 C2 126.3(4)
N3 C4 N5 127.0(4)
N3 C4 C31 114.8(4)
N5 C4 C31 118.2(4)
C4 N5 C7 119.7(4)
C4 N5 Tc 122.8(3)
C7 N5 Tc 115.1(3)
C36 C31 C32 118.9(5)
C36 C31 C4 122.8(5)
C32 C31 C4 118.3(5)
C33 C32 C31 120.7(6)
C33 C34 C35 120.4(6)
C34 C35 C36 120.0(7)
C34 C33 C32 121.2(7)
C31 C36 C35 118.7(7)
C2 N6 C41 121.9(5)
C2 N6 C43A 118.9(6)
C41 N6 C43A 117.5(6)
C2 N6 C43B 117.7(6)
C41 N6 C43B 114.0(6)
C43A N6 C43B 39.3(7)
N6 C41 C42 113.2(6)
N6 C43A C44A 108.3(11)
C44B C43B N6 98.0(17)
N5 C7 C51 116.0(3)
C56 C51 C52 117.8(4)
C56 C51 C7 123.9(4)
C52 C51 C7 118.1(4)
C53 C52 C51 121.0(4)
C54 C53 C52 120.0(4)
C53 C54 C55 120.6(4)
C56 C55 C54 118.8(4)
C51 C56 C55 121.6(4)
C51 C56 N9 119.1(3)
C55 C56 N9 119.1(4)
C56 N9 C61 113.7(3)
C56 N9 C65 109.7(3)
C61 N9 C65 110.0(3)
C56 N9 Tc 112.4(3)
C61 N9 Tc 98.5(3)
C65 N9 Tc 112.1(2)
N9 C61 C62 111.9(3)
O63 C62 O64 124.0(4)
O63 C62 C61 118.7(4)
O64 C62 C61 117.2(4)
C62 O64 Tc 114.3(3)
N9 C65 C66 111.1(4)
O67 C66 O68 125.7(4)
O67 C66 C65 119.6(5)
O68 C66 C65 114.7(4)
C66 O68 Tc 125.7(3)

loop_
_geom_bond_atom_site_label_1
_geom_bond_atom_site_label_2
_geom_bond_distance
Tc O10 1.658(3)
Tc N5 2.000(4)
Tc O68 2.031(3)
Tc O64 2.062(4)
Tc N9 2.253(4)
Tc S1 2.2960(12)
S1 C2 1.746(5)
C2 N6 1.326(6)
C2 N3 1.341(6)
N3 C4 1.320(6)
C4 N5 1.349(6)
C4 C31 1.486(6)
N5 C7 1.494(5)
C31 C36 1.374(8)
C31 C32 1.391(7)
C32 C33 1.365(8)
C34 C33 1.335(11)
C34 C35 1.361(11)
C35 C36 1.426(10)
N6 C41 1.473(8)
N6 C43A 1.501(11)
N6 C43B 1.626(18)
C41 C42 1.483(10)
C43A C44A 1.554(17)
C43B C44B 1.40(3)
C7 C51 1.520(5)
C51 C56 1.381(6)
C51 C52 1.399(6)
C52 C53 1.393(6)
C53 C54 1.357(7)
C54 C55 1.397(6)
C55 C56 1.397(5)
C56 N9 1.477(5)
N9 C61 1.494(5)
N9 C65 1.503(6)
C61 C62 1.544(6)
C62 O63 1.222(6)
C62 O64 1.285(6)
C65 C66 1.518(6)
C66 O67 1.220(6)
C66 O68 1.292(6)
